data_4500830
loop_
_publ_author_name
'Thu\'ery, Pierre'

_publ_section_title
;
 Uranyl Ion Complexation by Aliphatic Dicarboxylic Acids in the Presence
 of Cucurbiturils as Additional Ligands or Structure-Directing Agents
;
_journal_issue 6
_journal_name_full 'Crystal Growth &amp; Design'
_journal_page_first 2606
_journal_paper_doi 10.1021/cg200349p
_journal_volume 11
_journal_year 2011
_chemical_formula_sum 'C56 H94 N26 O40 U4'
_chemical_formula_weight 2723.69
_space_group_IT_number 2
_symmetry_cell_setting triclinic
_symmetry_space_group_name_Hall '-P 1'
_symmetry_space_group_name_H-M 'P -1'
_atom_sites_solution_hydrogens geom
_atom_sites_solution_primary direct
_atom_sites_solution_secondary difmap
_audit_creation_method SHELXL-97
_cell_angle_alpha 110.812(3)
_cell_angle_beta 98.887(5)
_cell_angle_gamma 90.371(4)
_cell_formula_units_Z 1
_cell_length_a 10.9737(6)
_cell_length_b 13.7663(11)
_cell_length_c 14.7029(11)
_cell_measurement_reflns_used 110462
_cell_measurement_temperature 150(2)
_cell_measurement_theta_max 25.68
_cell_measurement_theta_min 2.20
_cell_volume 2046.7(3)
_computing_cell_refinement 'HKL2000 (Otwinowski & Minor, 1997)'
_computing_data_collection 'COLLECT (Nonius, 1998)'
_computing_data_reduction 'HKL2000 (Otwinowski & Minor, 1997)'
_computing_molecular_graphics 'SHELXTL (Sheldrick, 2008)'
_computing_publication_material 'SHELXTL (Sheldrick, 2008); PLATON (Spek, 2003)'
_computing_structure_refinement 'SHELXL-97 (Sheldrick, 2008)'
_computing_structure_solution 'SHELXS-97 (Sheldrick, 2008)'
_diffrn_ambient_temperature 150(2)
_diffrn_measured_fraction_theta_full 0.997
_diffrn_measured_fraction_theta_max 0.997
_diffrn_measurement_device_type 'Nonius Kappa-CCD area-detector diffractometer'
_diffrn_measurement_method 'two \f and eleven \w scans with 2\% steps (714 frames)'
_diffrn_radiation_monochromator graphite
_diffrn_radiation_source 'fine-focus sealed tube'
_diffrn_radiation_type MoK\a
_diffrn_radiation_wavelength 0.71073
_diffrn_reflns_av_R_equivalents 0.0188
_diffrn_reflns_av_sigmaI/netI 0.0235
_diffrn_reflns_limit_h_max 13
_diffrn_reflns_limit_h_min 0
_diffrn_reflns_limit_k_max 16
_diffrn_reflns_limit_k_min -16
_diffrn_reflns_limit_l_max 17
_diffrn_reflns_limit_l_min -17
_diffrn_reflns_number 110462
_diffrn_reflns_theta_full 25.68
_diffrn_reflns_theta_max 25.68
_diffrn_reflns_theta_min 2.20
_diffrn_standards_interval_time 0
_diffrn_standards_number 0
_exptl_absorpt_coefficient_mu 7.999
_exptl_absorpt_correction_T_max 0.449
_exptl_absorpt_correction_T_min 0.229
_exptl_absorpt_correction_type multi-scan
_exptl_absorpt_process_details 'SCALEPACK (Otwinowski & Minor, 1997)'
_exptl_crystal_colour 'translucent light yellow'
_exptl_crystal_density_diffrn 2.210
_exptl_crystal_density_method 'not measured'
_exptl_crystal_description parallelepiped
_exptl_crystal_F_000 1300
_exptl_crystal_size_max 0.12
_exptl_crystal_size_mid 0.12
_exptl_crystal_size_min 0.10
_refine_diff_density_max 1.592
_refine_diff_density_min -1.433
_refine_diff_density_rms 0.125
_refine_ls_extinction_method none
_refine_ls_goodness_of_fit_ref 1.027
_refine_ls_hydrogen_treatment constr
_refine_ls_matrix_type full
_refine_ls_number_parameters 580
_refine_ls_number_reflns 7769
_refine_ls_number_restraints 12
_refine_ls_restrained_S_all 1.034
_refine_ls_R_factor_all 0.0321
_refine_ls_R_factor_gt 0.0263
_refine_ls_shift/su_max 0.001
_refine_ls_shift/su_mean 0.000
_refine_ls_structure_factor_coef Fsqd
_refine_ls_weighting_details 'calc w=1/[\s^2^(Fo^2^)+(0.0445P)^2^+3.4969P] where P=(Fo^2^+2Fc^2^)/3'
_refine_ls_weighting_scheme calc
_refine_ls_wR_factor_gt 0.0691
_refine_ls_wR_factor_ref 0.0716
_reflns_number_gt 6788
_reflns_number_total 7769
_reflns_threshold_expression >2sigma(I)
_cod_data_source_file cg200349p_si_002.cif
_cod_data_source_block
;
;
_cod_database_code 4500830

loop_
_symmetry_equiv_pos_as_xyz
'x, y, z'
'-x, -y, -z'

loop_
_atom_site_label
_atom_site_type_symbol
_atom_site_fract_x
_atom_site_fract_y
_atom_site_fract_z
_atom_site_U_iso_or_equiv
_atom_site_adp_type
_atom_site_occupancy
_atom_site_symmetry_multiplicity
_atom_site_calc_flag
_atom_site_refinement_flags
U1 U 0.371134(14) 0.396152(13) 0.453510(12) 0.02180(6) Uani 1 1 d .
U2 U 0.434118(15) 0.508878(13) 0.730613(12) 0.02353(6) Uani 1 1 d .
O1 O 0.2554(3) 0.4838(3) 0.4444(3) 0.0285(7) Uani 1 1 d .
O2 O 0.4740(3) 0.2979(3) 0.4560(3) 0.0290(7) Uani 1 1 d .
O3 O 0.3192(3) 0.6021(3) 0.7375(3) 0.0321(8) Uani 1 1 d .
O4 O 0.5456(3) 0.4152(3) 0.7317(3) 0.0350(8) Uani 1 1 d .
O5 O 0.4869(3) 0.5186(3) 0.5940(2) 0.0278(7) Uani 1 1 d .
O6 O 0.3031(3) 0.3903(3) 0.5991(2) 0.0273(7) Uani 1 1 d .
H6 H 0.2259 0.4012 0.5902 0.033 Uiso 1 1 d R
O7 O 0.3088(3) 0.4207(3) 0.8089(3) 0.0371(9) Uani 1 1 d .
O8 O 0.4264(3) 0.5562(3) 0.9112(3) 0.0376(9) Uani 1 1 d .
O9 O -0.3087(3) 0.6903(3) 0.7218(2) 0.0336(8) Uani 1 1 d .
O10 O -0.4115(4) 0.6426(3) 0.8181(3) 0.0470(10) Uani 1 1 d .
O11 O 0.1958(3) 0.2596(2) 0.4161(2) 0.0261(7) Uani 1 1 d .
O12 O -0.2366(3) -0.0556(3) 0.1859(3) 0.0352(8) Uani 1 1 d .
O13 O 0.0446(3) 0.3738(3) 0.5966(3) 0.0337(8) Uani 1 1 d .
O14 O -0.3958(3) 0.0490(3) 0.3670(3) 0.0351(8) Uani 1 1 d .
O15 O 0.0636(3) 0.2604(3) 0.7981(3) 0.0328(8) Uani 1 1 d .
O16 O -0.3476(3) -0.0481(3) 0.5582(2) 0.0314(8) Uani 1 1 d .
O17 O -0.5190(5) -0.0589(5) 0.1748(4) 0.0847(17) Uani 1 1 d .
H17A H -0.4475 -0.0724 0.1432 0.102 Uiso 1 1 d R
H17B H -0.4925 -0.0396 0.2299 0.102 Uiso 1 1 d R
O18 O -0.5904(8) 0.0790(7) 0.0608(6) 0.141(3) Uani 1 1 d .
H18A H -0.5631 0.0425 0.0947 0.169 Uiso 1 1 d R
H18B H -0.5349 0.1065 0.0454 0.169 Uiso 1 1 d R
O19 O -0.7994(5) -0.0569(6) -0.0064(4) 0.095(2) Uani 1 1 d U
H19A H -0.7577 -0.0026 0.0218 0.114 Uiso 1 1 d R
H19B H -0.7526 -0.1109 -0.0280 0.114 Uiso 1 1 d R
O20A O -0.4088(16) 0.2137(9) 0.0224(10) 0.103(4) Uani 0.557(14) 1 d PU
O20B O -0.3046(19) 0.2235(11) 0.0593(11) 0.090(4) Uani 0.443(14) 1 d PU
N1 N 0.2182(5) 0.2198(4) 0.6451(4) 0.0547(14) Uani 1 1 d .
H1A H 0.2386 0.2456 0.5983 0.066 Uiso 1 1 d R
H1B H 0.1914 0.2669 0.6950 0.066 Uiso 1 1 d R
N2 N 0.1332(3) 0.1272(3) 0.2667(3) 0.0252(8) Uani 1 1 d .
N3 N 0.0030(4) 0.2478(3) 0.3231(3) 0.0288(9) Uani 1 1 d .
N4 N -0.1713(4) 0.1176(3) 0.2368(3) 0.0274(9) Uani 1 1 d .
N5 N -0.0386(3) -0.0025(3) 0.1817(3) 0.0266(8) Uani 1 1 d .
N6 N -0.1096(3) 0.3192(3) 0.4583(3) 0.0262(8) Uani 1 1 d .
N7 N -0.1519(4) 0.3165(3) 0.6003(3) 0.0278(9) Uani 1 1 d .
N8 N -0.3222(4) 0.1864(3) 0.5109(3) 0.0262(8) Uani 1 1 d .
N9 N -0.2859(4) 0.1928(3) 0.3688(3) 0.0280(9) Uani 1 1 d .
N10 N -0.1444(4) 0.2487(3) 0.7332(3) 0.0281(9) Uani 1 1 d .
N11 N -0.0795(3) 0.1533(3) 0.8237(3) 0.0255(8) Uani 1 1 d .
N12 N -0.2397(4) 0.0208(3) 0.7174(3) 0.0273(9) Uani 1 1 d .
N13 N -0.3269(4) 0.1293(3) 0.6479(3) 0.0278(9) Uani 1 1 d .
C1 C 0.3429(5) 0.4861(4) 0.8957(4) 0.0346(12) Uani 1 1 d .
C2 C 0.2795(5) 0.4846(5) 0.9792(4) 0.0391(13) Uani 1 1 d .
H2A H 0.3408 0.4931 1.0371 0.047 Uiso 1 1 calc R
H2B H 0.2334 0.4181 0.9606 0.047 Uiso 1 1 calc R
C3 C 0.1909(5) 0.5734(4) 1.0036(4) 0.0363(12) Uani 1 1 d .
H3A H 0.1565 0.5755 1.0612 0.044 Uiso 1 1 calc R
H3B H 0.2375 0.6392 1.0201 0.044 Uiso 1 1 calc R
C4 C 0.0849(5) 0.5611(4) 0.9185(4) 0.0361(12) Uani 1 1 d .
H4A H 0.1193 0.5596 0.8611 0.043 Uiso 1 1 calc R
H4B H 0.0388 0.4950 0.9016 0.043 Uiso 1 1 calc R
C5 C -0.0028(4) 0.6472(4) 0.9421(4) 0.0308(11) Uani 1 1 d .
H5A H 0.0413 0.7125 0.9523 0.037 Uiso 1 1 calc R
H5B H -0.0310 0.6535 1.0032 0.037 Uiso 1 1 calc R
C6 C -0.1140(5) 0.6286(4) 0.8613(4) 0.0339(11) Uani 1 1 d .
H6A H -0.1567 0.5626 0.8507 0.041 Uiso 1 1 calc R
H6B H -0.0852 0.6228 0.8006 0.041 Uiso 1 1 calc R
C7 C -0.2067(5) 0.7138(4) 0.8829(4) 0.0307(11) Uani 1 1 d .
H7A H -0.2318 0.7243 0.9459 0.037 Uiso 1 1 calc R
H7B H -0.1678 0.7789 0.8866 0.037 Uiso 1 1 calc R
C8 C -0.3173(4) 0.6830(4) 0.8033(3) 0.0266(10) Uani 1 1 d .
C9 C 0.3274(6) 0.1863(5) 0.6849(5) 0.0528(16) Uani 1 1 d .
H9A H 0.3096 0.1559 0.7313 0.079 Uiso 1 1 calc R
H9B H 0.3865 0.2447 0.7178 0.079 Uiso 1 1 calc R
H9C H 0.3608 0.1354 0.6327 0.079 Uiso 1 1 calc R
C10 C 0.1269(6) 0.1347(5) 0.5803(5) 0.0576(17) Uani 1 1 d .
H10A H 0.1579 0.0972 0.5208 0.086 Uiso 1 1 calc R
H10B H 0.0507 0.1634 0.5643 0.086 Uiso 1 1 calc R
H10C H 0.1128 0.0882 0.6137 0.086 Uiso 1 1 calc R
C11 C 0.1181(4) 0.2151(4) 0.3419(4) 0.0255(10) Uani 1 1 d .
C12 C 0.0245(4) 0.0938(4) 0.1903(3) 0.0263(10) Uani 1 1 d .
H12 H 0.0430 0.0917 0.1265 0.032 Uiso 1 1 calc R
C13 C -0.0672(4) 0.1782(4) 0.2301(3) 0.0255(10) Uani 1 1 d .
H13 H -0.0911 0.2148 0.1845 0.031 Uiso 1 1 calc R
C14 C -0.1580(4) 0.0129(4) 0.2000(3) 0.0256(10) Uani 1 1 d .
C15 C -0.0413(4) 0.3409(4) 0.3908(4) 0.0263(10) Uani 1 1 d .
H15A H 0.0288 0.3892 0.4283 0.032 Uiso 1 1 calc R
H15B H -0.0938 0.3743 0.3529 0.032 Uiso 1 1 calc R
C16 C -0.2858(4) 0.1600(4) 0.2637(4) 0.0293(11) Uani 1 1 d .
H16A H -0.3533 0.1079 0.2288 0.035 Uiso 1 1 calc R
H16B H -0.2999 0.2192 0.2432 0.035 Uiso 1 1 calc R
C17 C -0.0615(4) 0.3405(4) 0.5560(4) 0.0269(10) Uani 1 1 d .
C18 C -0.2433(4) 0.2963(4) 0.4375(3) 0.0250(10) Uani 1 1 d .
H18 H -0.2874 0.3501 0.4192 0.030 Uiso 1 1 calc R
C19 C -0.2719(4) 0.2930(3) 0.5363(3) 0.0223(9) Uani 1 1 d .
H19 H -0.3311 0.3440 0.5633 0.027 Uiso 1 1 calc R
C20 C -0.3405(4) 0.1340(4) 0.4107(4) 0.0280(10) Uani 1 1 d .
C21 C -0.1402(5) 0.3403(4) 0.7056(3) 0.0280(10) Uani 1 1 d .
H21A H -0.2063 0.3834 0.7298 0.034 Uiso 1 1 calc R
H21B H -0.0625 0.3805 0.7379 0.034 Uiso 1 1 calc R
C22 C -0.3975(4) 0.1607(4) 0.5725(4) 0.0285(10) Uani 1 1 d .
H22A H -0.4580 0.1047 0.5312 0.034 Uiso 1 1 calc R
H22B H -0.4420 0.2208 0.6040 0.034 Uiso 1 1 calc R
C23 C -0.0423(5) 0.2233(4) 0.7850(3) 0.0277(10) Uani 1 1 d .
C24 C -0.2594(4) 0.1989(4) 0.7395(4) 0.0266(10) Uani 1 1 d .
H24 H -0.3121 0.2497 0.7772 0.032 Uiso 1 1 calc R
C25 C -0.2113(4) 0.1227(4) 0.7932(3) 0.0269(10) Uani 1 1 d .
H25 H -0.2524 0.1306 0.8498 0.032 Uiso 1 1 calc R
C26 C -0.3095(4) 0.0258(4) 0.6324(3) 0.0260(10) Uani 1 1 d .
C27 C 0.0050(4) 0.1051(4) 0.8773(4) 0.0273(10) Uani 1 1 d .
H27A H -0.0320 0.0991 0.9311 0.033 Uiso 1 1 calc R
H27B H 0.0798 0.1505 0.9062 0.033 Uiso 1 1 calc R
C28 C -0.2471(4) -0.0737(4) 0.7381(4) 0.0272(10) Uani 1 1 d .
H28A H -0.3133 -0.1203 0.6910 0.033 Uiso 1 1 calc R
H28B H -0.2680 -0.0571 0.8034 0.033 Uiso 1 1 calc R

loop_
_atom_site_aniso_label
_atom_site_aniso_U_11
_atom_site_aniso_U_22
_atom_site_aniso_U_33
_atom_site_aniso_U_23
_atom_site_aniso_U_13
_atom_site_aniso_U_12
U1 0.02054(10) 0.02258(10) 0.02279(10) 0.00921(7) 0.00278(7) -0.00116(7)
U2 0.02272(10) 0.02615(11) 0.02275(10) 0.00987(8) 0.00437(7) -0.00052(7)
O1 0.0271(17) 0.0260(18) 0.0334(19) 0.0127(15) 0.0031(14) 0.0042(14)
O2 0.0228(17) 0.0296(18) 0.0358(19) 0.0141(16) 0.0026(14) 0.0025(14)
O3 0.0326(19) 0.0320(19) 0.034(2) 0.0141(16) 0.0081(15) 0.0073(15)
O4 0.0295(19) 0.046(2) 0.035(2) 0.0198(18) 0.0088(15) 0.0134(16)
O5 0.0268(17) 0.0318(18) 0.0244(17) 0.0101(15) 0.0034(14) -0.0068(14)
O6 0.0271(17) 0.0293(18) 0.0266(17) 0.0104(15) 0.0071(14) -0.0063(14)
O7 0.045(2) 0.036(2) 0.035(2) 0.0148(18) 0.0176(17) -0.0022(17)
O8 0.0334(19) 0.054(2) 0.0248(19) 0.0138(17) 0.0060(15) -0.0047(17)
O9 0.039(2) 0.034(2) 0.0264(19) 0.0115(16) 0.0002(15) -0.0095(15)
O10 0.041(2) 0.057(3) 0.034(2) 0.0073(19) 0.0062(18) -0.0226(19)
O11 0.0252(16) 0.0251(17) 0.0278(18) 0.0096(14) 0.0039(14) -0.0046(13)
O12 0.0333(19) 0.0277(19) 0.043(2) 0.0101(16) 0.0094(16) -0.0045(15)
O13 0.0245(18) 0.043(2) 0.033(2) 0.0135(17) 0.0031(15) -0.0032(15)
O14 0.039(2) 0.031(2) 0.033(2) 0.0071(16) 0.0083(16) -0.0052(16)
O15 0.0272(18) 0.034(2) 0.036(2) 0.0115(16) 0.0037(15) -0.0029(15)
O16 0.0322(18) 0.0278(18) 0.0290(19) 0.0057(16) 0.0010(15) -0.0027(14)
O17 0.069(3) 0.101(5) 0.058(3) 0.009(3) -0.016(3) -0.012(3)
O18 0.154(8) 0.128(7) 0.146(8) 0.061(6) 0.012(6) -0.034(6)
O19 0.071(3) 0.167(6) 0.048(3) 0.043(3) 0.001(3) -0.029(4)
O20A 0.146(11) 0.057(6) 0.087(8) -0.001(6) 0.033(8) -0.026(7)
O20B 0.138(11) 0.059(6) 0.070(8) 0.017(6) 0.027(8) -0.006(8)
N1 0.052(3) 0.044(3) 0.075(4) 0.026(3) 0.022(3) -0.002(2)
N2 0.0217(19) 0.025(2) 0.026(2) 0.0075(17) 0.0027(16) -0.0018(15)
N3 0.030(2) 0.027(2) 0.024(2) 0.0043(17) 0.0021(17) -0.0014(17)
N4 0.026(2) 0.025(2) 0.030(2) 0.0076(18) 0.0072(17) -0.0009(16)
N5 0.024(2) 0.025(2) 0.029(2) 0.0070(17) 0.0042(16) -0.0032(16)
N6 0.0221(19) 0.030(2) 0.025(2) 0.0093(17) 0.0026(16) -0.0013(16)
N7 0.025(2) 0.031(2) 0.029(2) 0.0132(18) 0.0040(17) 0.0003(17)
N8 0.025(2) 0.023(2) 0.030(2) 0.0090(17) 0.0035(17) 0.0009(16)
N9 0.031(2) 0.028(2) 0.024(2) 0.0067(17) 0.0076(17) -0.0013(17)
N10 0.027(2) 0.029(2) 0.028(2) 0.0117(18) 0.0021(17) -0.0029(17)
N11 0.0219(19) 0.025(2) 0.028(2) 0.0094(17) 0.0011(16) -0.0002(16)
N12 0.030(2) 0.024(2) 0.027(2) 0.0104(17) 0.0015(17) 0.0004(17)
N13 0.031(2) 0.026(2) 0.024(2) 0.0093(17) -0.0022(17) -0.0041(17)
C1 0.031(3) 0.047(3) 0.035(3) 0.024(3) 0.010(2) 0.013(2)
C2 0.036(3) 0.055(4) 0.037(3) 0.025(3) 0.014(2) 0.009(3)
C3 0.035(3) 0.046(3) 0.030(3) 0.015(2) 0.008(2) 0.004(2)
C4 0.035(3) 0.039(3) 0.033(3) 0.012(2) 0.006(2) 0.005(2)
C5 0.027(2) 0.037(3) 0.025(3) 0.009(2) 0.004(2) 0.000(2)
C6 0.037(3) 0.034(3) 0.029(3) 0.010(2) 0.004(2) 0.001(2)
C7 0.033(3) 0.030(3) 0.029(3) 0.012(2) 0.004(2) 0.000(2)
C8 0.028(2) 0.030(3) 0.024(2) 0.011(2) 0.0064(19) 0.003(2)
C9 0.060(4) 0.037(3) 0.069(4) 0.026(3) 0.017(3) 0.007(3)
C10 0.059(4) 0.045(4) 0.071(5) 0.018(3) 0.024(4) 0.005(3)
C11 0.027(2) 0.023(2) 0.029(3) 0.012(2) 0.007(2) -0.0011(19)
C12 0.029(2) 0.025(2) 0.023(2) 0.006(2) 0.0029(19) -0.0026(19)
C13 0.025(2) 0.027(2) 0.024(2) 0.008(2) 0.0031(19) -0.0003(19)
C14 0.028(2) 0.027(2) 0.022(2) 0.010(2) 0.0035(19) 0.001(2)
C15 0.028(2) 0.021(2) 0.028(3) 0.008(2) 0.005(2) 0.0000(19)
C16 0.023(2) 0.035(3) 0.028(3) 0.010(2) 0.002(2) 0.002(2)
C17 0.026(2) 0.025(2) 0.031(3) 0.011(2) 0.007(2) 0.0028(19)
C18 0.022(2) 0.022(2) 0.029(2) 0.007(2) 0.0046(19) 0.0012(18)
C19 0.020(2) 0.021(2) 0.026(2) 0.0096(19) 0.0010(18) -0.0008(17)
C20 0.024(2) 0.025(3) 0.033(3) 0.008(2) 0.003(2) 0.0014(19)
C21 0.031(3) 0.024(2) 0.028(3) 0.008(2) 0.003(2) -0.0010(19)
C22 0.022(2) 0.033(3) 0.031(3) 0.013(2) 0.005(2) -0.0045(19)
C23 0.032(3) 0.027(2) 0.022(2) 0.007(2) 0.005(2) 0.004(2)
C24 0.025(2) 0.026(2) 0.028(2) 0.009(2) 0.0061(19) -0.0002(19)
C25 0.027(2) 0.028(3) 0.024(2) 0.009(2) 0.0026(19) -0.0039(19)
C26 0.019(2) 0.034(3) 0.027(3) 0.013(2) 0.0046(19) -0.0016(19)
C27 0.029(2) 0.024(2) 0.026(2) 0.006(2) 0.001(2) 0.0006(19)
C28 0.024(2) 0.028(3) 0.030(3) 0.013(2) 0.004(2) -0.0025(19)

loop_
_atom_type_symbol
_atom_type_description
_atom_type_scat_dispersion_real
_atom_type_scat_dispersion_imag
_atom_type_scat_source
C C 0.0033 0.0016 'International Tables Vol C Tables 4.2.6.8 and 6.1.1.4'
H H 0.0000 0.0000 'International Tables Vol C Tables 4.2.6.8 and 6.1.1.4'
N N 0.0061 0.0033 'International Tables Vol C Tables 4.2.6.8 and 6.1.1.4'
O O 0.0106 0.0060 'International Tables Vol C Tables 4.2.6.8 and 6.1.1.4'
U U -9.6767 9.6646 'International Tables Vol C Tables 4.2.6.8 and 6.1.1.4'

loop_
_geom_angle_atom_site_label_1
_geom_angle_atom_site_label_2
_geom_angle_atom_site_label_3
_geom_angle
_geom_angle_site_symmetry_1
_geom_angle_site_symmetry_3
O2 U1 O1 173.86(15) . .
O2 U1 O5 91.24(14) . 2_666
O1 U1 O5 93.12(14) . 2_666
O2 U1 O5 92.35(14) . .
O1 U1 O5 93.13(14) . .
O5 U1 O5 71.45(13) 2_666 .
O2 U1 O6 89.99(14) . .
O1 U1 O6 89.33(14) . .
O5 U1 O6 141.10(12) 2_666 .
O5 U1 O6 69.65(11) . .
O2 U1 O9 90.34(14) . 2_566
O1 U1 O9 85.92(14) . 2_566
O5 U1 O9 82.89(11) 2_666 2_566
O5 U1 O9 154.24(11) . 2_566
O6 U1 O9 135.99(11) . 2_566
O2 U1 O11 87.27(13) . .
O1 U1 O11 86.85(13) . .
O5 U1 O11 152.00(11) 2_666 .
O5 U1 O11 136.54(11) . .
O6 U1 O11 66.90(11) . .
O9 U1 O11 69.17(11) 2_566 .
O4 U2 O3 175.81(15) . .
O4 U2 O5 90.51(14) . .
O3 U2 O5 93.68(14) . .
O4 U2 O6 92.66(15) . .
O3 U2 O6 88.53(15) . .
O5 U2 O6 73.08(11) . .
O4 U2 O10 89.30(17) . 1_655
O3 U2 O10 90.96(16) . 1_655
O5 U2 O10 86.71(12) . 1_655
O6 U2 O10 159.70(12) . 1_655
O4 U2 O7 87.18(15) . .
O3 U2 O7 89.22(14) . .
O5 U2 O7 148.85(13) . .
O6 U2 O7 76.01(12) . .
O10 U2 O7 124.28(13) 1_655 .
O4 U2 O8 92.51(14) . .
O3 U2 O8 83.58(14) . .
O5 U2 O8 159.20(12) . .
O6 U2 O8 127.27(11) . .
O10 U2 O8 72.76(13) 1_655 .
O7 U2 O8 51.92(12) . .
U2 O5 U1 139.94(16) . 2_666
U2 O5 U1 111.34(13) . .
U1 O5 U1 108.55(13) 2_666 .
U2 O6 U1 105.74(12) . .
U2 O6 H6 119.0 . .
U1 O6 H6 103.7 . .
C1 O7 U2 94.7(3) . .
C1 O8 U2 93.3(3) . .
C8 O9 U1 142.6(3) . 2_566
C8 O10 U2 138.8(3) . 1_455
C11 O11 U1 132.9(3) . .
H17A O17 H17B 104.1 . .
H18A O18 H18B 112.2 . .
H19A O19 H19B 111.7 . .
C9 N1 C10 114.5(5) . .
C9 N1 H1A 106.8 . .
C10 N1 H1A 99.2 . .
C9 N1 H1B 106.6 . .
C10 N1 H1B 115.8 . .
H1A N1 H1B 113.8 . .
C11 N2 C12 112.6(4) . .
C11 N2 C28 123.4(4) . 2_556
C12 N2 C28 123.9(4) . 2_556
C11 N3 C13 111.9(4) . .
C11 N3 C15 122.5(4) . .
C13 N3 C15 125.6(4) . .
C14 N4 C16 122.3(4) . .
C14 N4 C13 112.8(4) . .
C16 N4 C13 124.2(4) . .
C14 N5 C12 111.2(4) . .
C14 N5 C27 120.5(4) . 2_556
C12 N5 C27 123.6(4) . 2_556
C17 N6 C15 123.0(4) . .
C17 N6 C18 112.2(4) . .
C15 N6 C18 123.3(4) . .
C17 N7 C21 124.0(4) . .
C17 N7 C19 112.1(4) . .
C21 N7 C19 121.7(4) . .
C20 N8 C22 121.3(4) . .
C20 N8 C19 110.9(4) . .
C22 N8 C19 120.9(4) . .
C20 N9 C18 113.2(4) . .
C20 N9 C16 123.1(4) . .
C18 N9 C16 123.2(4) . .
C23 N10 C21 121.1(4) . .
C23 N10 C24 112.6(4) . .
C21 N10 C24 123.3(4) . .
C23 N11 C27 123.4(4) . .
C23 N11 C25 112.4(4) . .
C27 N11 C25 123.7(4) . .
C26 N12 C28 119.3(4) . .
C26 N12 C25 111.8(4) . .
C28 N12 C25 123.4(4) . .
C26 N13 C24 113.2(4) . .
C26 N13 C22 121.4(4) . .
C24 N13 C22 125.1(4) . .
O8 C1 O7 119.6(5) . .
O8 C1 C2 119.7(5) . .
O7 C1 C2 120.6(5) . .
C1 C2 C3 109.8(4) . .
C1 C2 H2A 109.7 . .
C3 C2 H2A 109.7 . .
C1 C2 H2B 109.7 . .
C3 C2 H2B 109.7 . .
H2A C2 H2B 108.2 . .
C4 C3 C2 113.1(5) . .
C4 C3 H3A 109.0 . .
C2 C3 H3A 109.0 . .
C4 C3 H3B 109.0 . .
C2 C3 H3B 109.0 . .
H3A C3 H3B 107.8 . .
C5 C4 C3 113.4(4) . .
C5 C4 H4A 108.9 . .
C3 C4 H4A 108.9 . .
C5 C4 H4B 108.9 . .
C3 C4 H4B 108.9 . .
H4A C4 H4B 107.7 . .
C4 C5 C6 112.8(4) . .
C4 C5 H5A 109.0 . .
C6 C5 H5A 109.0 . .
C4 C5 H5B 109.0 . .
C6 C5 H5B 109.0 . .
H5A C5 H5B 107.8 . .
C5 C6 C7 114.6(4) . .
C5 C6 H6A 108.6 . .
C7 C6 H6A 108.6 . .
C5 C6 H6B 108.6 . .
C7 C6 H6B 108.6 . .
H6A C6 H6B 107.6 . .
C8 C7 C6 110.0(4) . .
C8 C7 H7A 109.7 . .
C6 C7 H7A 109.7 . .
C8 C7 H7B 109.7 . .
C6 C7 H7B 109.7 . .
H7A C7 H7B 108.2 . .
O10 C8 O9 122.7(5) . .
O10 C8 C7 118.3(4) . .
O9 C8 C7 118.7(4) . .
N1 C9 H9A 109.5 . .
N1 C9 H9B 109.5 . .
H9A C9 H9B 109.5 . .
N1 C9 H9C 109.5 . .
H9A C9 H9C 109.5 . .
H9B C9 H9C 109.5 . .
N1 C10 H10A 109.5 . .
N1 C10 H10B 109.5 . .
H10A C10 H10B 109.5 . .
N1 C10 H10C 109.5 . .
H10A C10 H10C 109.5 . .
H10B C10 H10C 109.5 . .
O11 C11 N2 125.8(4) . .
O11 C11 N3 124.9(4) . .
N2 C11 N3 109.3(4) . .
N5 C12 N2 114.5(4) . .
N5 C12 C13 104.1(4) . .
N2 C12 C13 102.9(4) . .
N5 C12 H12 111.6 . .
N2 C12 H12 111.6 . .
C13 C12 H12 111.6 . .
N4 C13 N3 116.4(4) . .
N4 C13 C12 102.6(4) . .
N3 C13 C12 103.3(4) . .
N4 C13 H13 111.3 . .
N3 C13 H13 111.3 . .
C12 C13 H13 111.3 . .
O12 C14 N4 126.4(4) . .
O12 C14 N5 125.3(4) . .
N4 C14 N5 108.3(4) . .
N6 C15 N3 113.0(4) . .
N6 C15 H15A 109.0 . .
N3 C15 H15A 109.0 . .
N6 C15 H15B 109.0 . .
N3 C15 H15B 109.0 . .
H15A C15 H15B 107.8 . .
N4 C16 N9 112.4(4) . .
N4 C16 H16A 109.1 . .
N9 C16 H16A 109.1 . .
N4 C16 H16B 109.1 . .
N9 C16 H16B 109.1 . .
H16A C16 H16B 107.8 . .
O13 C17 N7 125.5(5) . .
O13 C17 N6 126.3(4) . .
N7 C17 N6 108.2(4) . .
N9 C18 N6 115.5(4) . .
N9 C18 C19 102.4(4) . .
N6 C18 C19 102.8(4) . .
N9 C18 H18 111.8 . .
N6 C18 H18 111.8 . .
C19 C18 H18 111.8 . .
N7 C19 N8 113.5(4) . .
N7 C19 C18 103.8(3) . .
N8 C19 C18 104.1(4) . .
N7 C19 H19 111.6 . .
N8 C19 H19 111.6 . .
C18 C19 H19 111.6 . .
O14 C20 N9 126.0(5) . .
O14 C20 N8 125.7(5) . .
N9 C20 N8 108.4(4) . .
N7 C21 N10 114.0(4) . .
N7 C21 H21A 108.7 . .
N10 C21 H21A 108.7 . .
N7 C21 H21B 108.7 . .
N10 C21 H21B 108.7 . .
H21A C21 H21B 107.6 . .
N8 C22 N13 113.4(4) . .
N8 C22 H22A 108.9 . .
N13 C22 H22A 108.9 . .
N8 C22 H22B 108.9 . .
N13 C22 H22B 108.9 . .
H22A C22 H22B 107.7 . .
O15 C23 N11 125.6(4) . .
O15 C23 N10 125.8(5) . .
N11 C23 N10 108.6(4) . .
N13 C24 N10 115.7(4) . .
N13 C24 C25 102.5(4) . .
N10 C24 C25 102.4(4) . .
N13 C24 H24 111.8 . .
N10 C24 H24 111.8 . .
C25 C24 H24 111.8 . .
N12 C25 N11 114.3(4) . .
N12 C25 C24 103.7(4) . .
N11 C25 C24 103.1(4) . .
N12 C25 H25 111.7 . .
N11 C25 H25 111.7 . .
C24 C25 H25 111.7 . .
O16 C26 N13 126.7(4) . .
O16 C26 N12 125.5(4) . .
N13 C26 N12 107.8(4) . .
N11 C27 N5 114.7(4) . 2_556
N11 C27 H27A 108.6 . .
N5 C27 H27A 108.6 2_556 .
N11 C27 H27B 108.6 . .
N5 C27 H27B 108.6 2_556 .
H27A C27 H27B 107.6 . .
N12 C28 N2 113.4(4) . 2_556
N12 C28 H28A 108.9 . .
N2 C28 H28A 108.9 2_556 .
N12 C28 H28B 108.9 . .
N2 C28 H28B 108.9 2_556 .
H28A C28 H28B 107.7 . .

loop_
_geom_bond_atom_site_label_1
_geom_bond_atom_site_label_2
_geom_bond_distance
_geom_bond_site_symmetry_2
U1 O2 1.775(3) .
U1 O1 1.781(3) .
U1 O5 2.277(3) 2_666
U1 O5 2.326(3) .
U1 O6 2.400(3) .
U1 O9 2.406(3) 2_566
U1 O11 2.536(3) .
U2 O4 1.786(3) .
U2 O3 1.794(3) .
U2 O5 2.222(3) .
U2 O6 2.310(3) .
U2 O10 2.349(4) 1_655
U2 O7 2.480(3) .
U2 O8 2.514(3) .
O5 U1 2.278(3) 2_666
O6 H6 0.8603 .
O7 C1 1.269(7) .
O8 C1 1.261(7) .
O9 C8 1.257(6) .
O9 U1 2.407(3) 2_566
O10 C8 1.253(6) .
O10 U2 2.349(4) 1_455
O11 C11 1.235(6) .
O12 C14 1.214(6) .
O13 C17 1.228(6) .
O14 C20 1.219(6) .
O15 C23 1.226(6) .
O16 C26 1.210(6) .
O17 H17A 0.9594 .
O17 H17B 0.7641 .
O18 H18A 0.8513 .
O18 H18B 0.8168 .
O19 H19A 0.8105 .
O19 H19B 0.8980 .
N1 C9 1.404(8) .
N1 C10 1.476(8) .
N1 H1A 0.9337 .
N1 H1B 0.8808 .
N2 C11 1.350(6) .
N2 C12 1.452(6) .
N2 C28 1.454(6) 2_556
N3 C11 1.364(6) .
N3 C13 1.454(6) .
N3 C15 1.456(6) .
N4 C14 1.365(6) .
N4 C16 1.441(6) .
N4 C13 1.446(6) .
N5 C14 1.380(6) .
N5 C12 1.447(6) .
N5 C27 1.456(6) 2_556
N6 C17 1.376(6) .
N6 C15 1.439(6) .
N6 C18 1.461(6) .
N7 C17 1.366(6) .
N7 C21 1.448(6) .
N7 C19 1.456(6) .
N8 C20 1.372(6) .
N8 C22 1.443(6) .
N8 C19 1.460(6) .
N9 C20 1.363(6) .
N9 C18 1.446(6) .
N9 C16 1.448(6) .
N10 C23 1.375(6) .
N10 C21 1.457(6) .
N10 C24 1.463(6) .
N11 C23 1.370(6) .
N11 C27 1.441(6) .
N11 C25 1.458(6) .
N12 C26 1.385(6) .
N12 C28 1.442(6) .
N12 C25 1.443(6) .
N13 C26 1.381(6) .
N13 C24 1.430(6) .
N13 C22 1.447(6) .
C1 C2 1.509(7) .
C2 C3 1.542(7) .
C2 H2A 0.9700 .
C2 H2B 0.9700 .
C3 C4 1.532(7) .
C3 H3A 0.9700 .
C3 H3B 0.9700 .
C4 C5 1.508(7) .
C4 H4A 0.9700 .
C4 H4B 0.9700 .
C5 C6 1.516(7) .
C5 H5A 0.9700 .
C5 H5B 0.9700 .
C6 C7 1.537(7) .
C6 H6A 0.9700 .
C6 H6B 0.9700 .
C7 C8 1.491(7) .
C7 H7A 0.9700 .
C7 H7B 0.9700 .
C9 H9A 0.9600 .
C9 H9B 0.9600 .
C9 H9C 0.9600 .
C10 H10A 0.9600 .
C10 H10B 0.9600 .
C10 H10C 0.9600 .
C12 C13 1.555(6) .
C12 H12 0.9800 .
C13 H13 0.9800 .
C15 H15A 0.9700 .
C15 H15B 0.9700 .
C16 H16A 0.9700 .
C16 H16B 0.9700 .
C18 C19 1.549(6) .
C18 H18 0.9800 .
C19 H19 0.9800 .
C21 H21A 0.9700 .
C21 H21B 0.9700 .
C22 H22A 0.9700 .
C22 H22B 0.9700 .
C24 C25 1.571(7) .
C24 H24 0.9800 .
C25 H25 0.9800 .
C27 N5 1.456(6) 2_556
C27 H27A 0.9700 .
C27 H27B 0.9700 .
C28 N2 1.454(6) 2_556
C28 H28A 0.9700 .
C28 H28B 0.9700 .

loop_
_geom_hbond_atom_site_label_D
_geom_hbond_atom_site_label_H
_geom_hbond_atom_site_label_A
_geom_hbond_distance_DH
_geom_hbond_distance_HA
_geom_hbond_distance_DA
_geom_hbond_angle_DHA
_geom_hbond_site_symmetry_A
N1 H1A O6 0.93 2.10 2.852(6) 136.0 .
N1 H1B O15 0.88 2.24 2.924(6) 134.1 .
O6 H6 O13 0.86 2.04 2.838(5) 153.0 .
O17 H17A O12 0.96 2.29 3.077(7) 138.8 .
O17 H17B O14 0.76 2.06 2.798(6) 161.7 .
O18 H18A O17 0.85 2.14 2.984(10) 172.3 .
O18 H18B O20A 0.82 2.16 2.962(15) 166.0 .
O19 H19A O18 0.81 2.04 2.768(10) 150.0 .
O19 H19B O20A 0.90 2.28 3.132(18) 157.4 2_455
